data_7126836
loop_
_publ_author_name
'Kirkeby, Emily K.'
'Roberts, Andrew G.'

_publ_section_title
;
 Design, synthesis and characterization of structurally dynamic cyclic
 N,S-acetals.
;
_journal_issue 64
_journal_name_full 'Chemical communications (Cambridge, England)'
_journal_page_first 9118
_journal_page_last 9121
_journal_paper_doi 10.1039/d0cc03503c
_journal_volume 56
_journal_year 2020
_chemical_formula_moiety 'C17 H16 N2 O3 S'
_chemical_formula_sum 'C17 H16 N2 O3 S'
_chemical_formula_weight 328.38
_space_group_crystal_system triclinic
_space_group_IT_number 2
_space_group_name_Hall '-P 1'
_space_group_name_H-M_alt 'P -1'
_atom_sites_solution_hydrogens geom
_audit_creation_method SHELXL-2017/1
_audit_update_record
;
2020-05-04 deposited with the CCDC.	2020-07-07 downloaded from the CCDC.
;
_cell_angle_alpha 70.7810(10)
_cell_angle_beta 74.6590(10)
_cell_angle_gamma 80.3970(10)
_cell_formula_units_Z 2
_cell_length_a 7.2999(3)
_cell_length_b 8.7882(3)
_cell_length_c 12.8272(5)
_cell_measurement_reflns_used 9847
_cell_measurement_temperature 103(2)
_cell_measurement_theta_max 39.65
_cell_measurement_theta_min 2.46
_cell_volume 746.48(5)
_computing_structure_refinement 'SHELXL-2017/1 (Sheldrick, 2017)'
_diffrn_ambient_temperature 103(2)
_diffrn_measured_fraction_theta_full 0.999
_diffrn_measured_fraction_theta_max 0.998
_diffrn_measurement_device_type 'Bruker APEXII CCD'
_diffrn_measurement_method '\w scans'
_diffrn_radiation_type MoK\a
_diffrn_radiation_wavelength 0.71073
_diffrn_reflns_av_R_equivalents 0.0378
_diffrn_reflns_av_unetI/netI 0.0267
_diffrn_reflns_Laue_measured_fraction_full 0.999
_diffrn_reflns_Laue_measured_fraction_max 0.998
_diffrn_reflns_limit_h_max 12
_diffrn_reflns_limit_h_min -12
_diffrn_reflns_limit_k_max 15
_diffrn_reflns_limit_k_min -15
_diffrn_reflns_limit_l_max 22
_diffrn_reflns_limit_l_min -22
_diffrn_reflns_number 52965
_diffrn_reflns_point_group_measured_fraction_full 0.999
_diffrn_reflns_point_group_measured_fraction_max 0.998
_diffrn_reflns_theta_full 25.242
_diffrn_reflns_theta_max 37.784
_diffrn_reflns_theta_min 2.464
_diffrn_source 'Fine-focused sealed tube'
_exptl_absorpt_coefficient_mu 0.234
_exptl_absorpt_correction_T_max 0.7480
_exptl_absorpt_correction_T_min 0.7122
_exptl_absorpt_correction_type multi-scan
_exptl_absorpt_process_details SADABS-2016/2
_exptl_crystal_colour 'clear and colorless'
_exptl_crystal_density_diffrn 1.461
_exptl_crystal_description 'rhombic prism'
_exptl_crystal_F_000 344
_exptl_crystal_size_max 0.290
_exptl_crystal_size_mid 0.210
_exptl_crystal_size_min 0.160
_refine_diff_density_max 0.670
_refine_diff_density_min -0.240
_refine_diff_density_rms 0.068
_refine_ls_extinction_method none
_refine_ls_goodness_of_fit_ref 1.069
_refine_ls_hydrogen_treatment constr
_refine_ls_matrix_type full
_refine_ls_number_parameters 209
_refine_ls_number_reflns 7991
_refine_ls_number_restraints 0
_refine_ls_restrained_S_all 1.069
_refine_ls_R_factor_all 0.0514
_refine_ls_R_factor_gt 0.0358
_refine_ls_shift/su_max 0.001
_refine_ls_shift/su_mean 0.000
_refine_ls_structure_factor_coef Fsqd
_refine_ls_weighting_details 'w=1/[\s^2^(Fo^2^)+(0.0493P)^2^+0.1762P] where P=(Fo^2^+2Fc^2^)/3'
_refine_ls_weighting_scheme calc
_refine_ls_wR_factor_gt 0.0924
_refine_ls_wR_factor_ref 0.1004
_reflns_Friedel_coverage 0.000
_reflns_number_gt 6454
_reflns_number_total 7991
_reflns_threshold_expression 'I > 2\s(I)'
_cod_data_source_file d0cc03503c2.cif
_cod_data_source_block 20181011AR_0m
_cod_depositor_comments
;
The following automatic conversions were performed:

data item '_exptl_absorpt_correction_type' value 'Multi-scan' was
changed to 'multi-scan' in accordance with the
/home/data/users/saulius/crontab/automatic-downloads/rss-feeds/RSC/lib/dictionaries/cif_core.dic
dictionary named 'cif_core.dic' version 2.4.2 last updated on
2011-04-26.

Automatic conversion script
Id: cif_fix_values 7556 2019-12-06 15:28:31Z antanas 

 Adding full bibliography for 7126834--7126836.cif.
;
_cod_database_code 7126836
_shelx_shelxl_version_number 2017/1
_shelx_space_group_comment
;
The symmetry employed for this shelxl refinement is uniquely defined
by the following loop, which should always be used as a source of
symmetry information in preference to the above space-group names.
They are only intended as comments.
;
_shelx_estimated_absorpt_t_min 0.935
_shelx_estimated_absorpt_t_max 0.963

loop_
_space_group_symop_operation_xyz
'x, y, z'
'-x, -y, -z'

loop_
_atom_site_label
_atom_site_type_symbol
_atom_site_fract_x
_atom_site_fract_y
_atom_site_fract_z
_atom_site_U_iso_or_equiv
_atom_site_adp_type
_atom_site_occupancy
_atom_site_site_symmetry_order
_atom_site_calc_flag
_atom_site_refinement_flags_posn
_atom_site_refinement_flags_adp
_atom_site_refinement_flags_occupancy
_atom_site_disorder_assembly
_atom_site_disorder_group
S1 S 0.62664(3) 0.54997(2) 0.20377(2) 0.01347(5) Uani 1 1 d . . . . .
O1 O 0.82946(9) 0.92720(8) 0.48824(5) 0.01674(11) Uani 1 1 d . . . . .
O2 O 0.00488(10) 0.24633(9) 0.04584(7) 0.02276(14) Uani 1 1 d . . . . .
O3 O 0.24476(10) 0.06559(8) 0.03751(6) 0.01970(12) Uani 1 1 d . . . . .
N1 N 0.27126(9) 0.70936(8) 0.26364(6) 0.01214(11) Uani 1 1 d . . . . .
N2 N 0.16689(10) 0.19170(9) 0.05763(6) 0.01371(11) Uani 1 1 d . . . . .
C1 C 0.48031(10) 0.45210(9) 0.16282(6) 0.01116(12) Uani 1 1 d . . . . .
C2 C 0.56253(11) 0.30914(9) 0.13699(7) 0.01310(12) Uani 1 1 d . . . . .
H2 H 0.690284 0.271430 0.142794 0.016 Uiso 1 1 calc R U . . .
C3 C 0.46004(11) 0.22261(9) 0.10324(7) 0.01322(12) Uani 1 1 d . . . . .
H3 H 0.515414 0.125807 0.085547 0.016 Uiso 1 1 calc R U . . .
C4 C 0.27361(11) 0.28111(9) 0.09589(6) 0.01148(12) Uani 1 1 d . . . . .
C5 C 0.18701(11) 0.42001(9) 0.12353(6) 0.01176(12) Uani 1 1 d . . . . .
H5 H 0.058331 0.455330 0.118881 0.014 Uiso 1 1 calc R U . . .
C6 C 0.28961(11) 0.50753(9) 0.15817(6) 0.01088(11) Uani 1 1 d . . . . .
C7 C 0.19278(11) 0.66027(10) 0.18697(7) 0.01360(13) Uani 1 1 d . . . . .
H7A H 0.199482 0.750193 0.115470 0.016 Uiso 1 1 calc R U . . .
H7AB H 0.056329 0.644373 0.221508 0.016 Uiso 1 1 calc R U . . .
C8 C 0.23352(12) 0.60571(10) 0.38126(7) 0.01423(13) Uani 1 1 d . . . . .
H8A H 0.310134 0.500407 0.386459 0.017 Uiso 1 1 calc R U . . .
H8AB H 0.097070 0.585251 0.406987 0.017 Uiso 1 1 calc R U . . .
C9 C 0.28397(12) 0.68640(10) 0.45758(7) 0.01525(13) Uani 1 1 d . . . . .
H9A H 0.181714 0.771685 0.471203 0.018 Uiso 1 1 calc R U . . .
H9AB H 0.289440 0.604874 0.531656 0.018 Uiso 1 1 calc R U . . .
C10 C 0.47187(11) 0.76076(9) 0.40792(6) 0.01204(12) Uani 1 1 d . . . . .
C11 C 0.56202(11) 0.80385(10) 0.47659(7) 0.01296(12) Uani 1 1 d . . . . .
H11 H 0.508347 0.780901 0.555579 0.016 Uiso 1 1 calc R U . . .
C12 C 0.72998(11) 0.88018(9) 0.42933(7) 0.01270(12) Uani 1 1 d . . . . .
C13 C 0.80889(11) 0.91604(10) 0.31310(7) 0.01408(13) Uani 1 1 d . . . . .
H13 H 0.922496 0.969770 0.280788 0.017 Uiso 1 1 calc R U . . .
C14 C 0.72038(11) 0.87272(10) 0.24542(7) 0.01282(12) Uani 1 1 d . . . . .
H14 H 0.774180 0.896176 0.166422 0.015 Uiso 1 1 calc R U . . .
C15 C 0.55234(11) 0.79468(9) 0.29232(6) 0.01146(12) Uani 1 1 d . . . . .
C16 C 0.46714(11) 0.73851(9) 0.21852(6) 0.01163(12) Uani 1 1 d . . . . .
H16 H 0.480431 0.821580 0.142399 0.014 Uiso 1 1 calc R U . . .
C17 C 0.77666(15) 0.87010(11) 0.60875(7) 0.01939(16) Uani 1 1 d . . . . .
H17A H 0.646384 0.914037 0.634978 0.029 Uiso 1 1 calc R U . . .
H17B H 0.864462 0.905291 0.640550 0.029 Uiso 1 1 calc R U . . .
H17C H 0.782801 0.751668 0.633644 0.029 Uiso 1 1 calc R U . . .

loop_
_atom_site_aniso_label
_atom_site_aniso_U_11
_atom_site_aniso_U_22
_atom_site_aniso_U_33
_atom_site_aniso_U_23
_atom_site_aniso_U_13
_atom_site_aniso_U_12
S1 0.00996(8) 0.01538(9) 0.01765(9) -0.00835(7) -0.00440(6) 0.00094(6)
O1 0.0192(3) 0.0206(3) 0.0128(2) -0.0042(2) -0.0054(2) -0.0071(2)
O2 0.0128(3) 0.0291(3) 0.0332(4) -0.0177(3) -0.0065(2) -0.0007(2)
O3 0.0252(3) 0.0139(3) 0.0238(3) -0.0095(2) -0.0083(3) 0.0005(2)
N1 0.0103(2) 0.0136(3) 0.0137(3) -0.0058(2) -0.0031(2) 0.0000(2)
N2 0.0143(3) 0.0144(3) 0.0128(3) -0.0048(2) -0.0018(2) -0.0031(2)
C1 0.0100(3) 0.0118(3) 0.0114(3) -0.0037(2) -0.0023(2) -0.0001(2)
C2 0.0108(3) 0.0132(3) 0.0157(3) -0.0059(2) -0.0033(2) 0.0017(2)
C3 0.0130(3) 0.0121(3) 0.0146(3) -0.0053(2) -0.0028(2) 0.0010(2)
C4 0.0120(3) 0.0114(3) 0.0117(3) -0.0041(2) -0.0027(2) -0.0013(2)
C5 0.0104(3) 0.0125(3) 0.0129(3) -0.0047(2) -0.0030(2) 0.0001(2)
C6 0.0103(3) 0.0109(3) 0.0113(3) -0.0037(2) -0.0027(2) 0.0002(2)
C7 0.0116(3) 0.0135(3) 0.0182(3) -0.0075(3) -0.0063(2) 0.0027(2)
C8 0.0137(3) 0.0142(3) 0.0150(3) -0.0050(3) -0.0016(2) -0.0033(2)
C9 0.0152(3) 0.0183(3) 0.0127(3) -0.0058(3) -0.0002(2) -0.0051(3)
C10 0.0125(3) 0.0117(3) 0.0121(3) -0.0042(2) -0.0023(2) -0.0012(2)
C11 0.0144(3) 0.0135(3) 0.0114(3) -0.0041(2) -0.0030(2) -0.0017(2)
C12 0.0141(3) 0.0123(3) 0.0131(3) -0.0044(2) -0.0050(2) -0.0008(2)
C13 0.0133(3) 0.0158(3) 0.0134(3) -0.0038(2) -0.0030(2) -0.0034(2)
C14 0.0129(3) 0.0143(3) 0.0111(3) -0.0037(2) -0.0022(2) -0.0020(2)
C15 0.0123(3) 0.0112(3) 0.0114(3) -0.0040(2) -0.0032(2) -0.0006(2)
C16 0.0113(3) 0.0123(3) 0.0119(3) -0.0043(2) -0.0029(2) -0.0004(2)
C17 0.0284(4) 0.0190(4) 0.0129(3) -0.0019(3) -0.0080(3) -0.0082(3)

loop_
_atom_type_symbol
_atom_type_description
_atom_type_scat_dispersion_real
_atom_type_scat_dispersion_imag
_atom_type_scat_source
C C 0.0033 0.0016 'International Tables Vol C Tables 4.2.6.8 and 6.1.1.4'
H H 0.0000 0.0000 'International Tables Vol C Tables 4.2.6.8 and 6.1.1.4'
N N 0.0061 0.0033 'International Tables Vol C Tables 4.2.6.8 and 6.1.1.4'
O O 0.0106 0.0060 'International Tables Vol C Tables 4.2.6.8 and 6.1.1.4'
S S 0.1246 0.1234 'International Tables Vol C Tables 4.2.6.8 and 6.1.1.4'

loop_
_geom_angle_atom_site_label_1
_geom_angle_atom_site_label_2
_geom_angle_atom_site_label_3
_geom_angle
_geom_angle_site_symmetry_1
_geom_angle_site_symmetry_3
_geom_angle_publ_flag
C1 S1 C16 101.16(3) . . ?
C12 O1 C17 117.52(7) . . ?
C16 N1 C8 113.02(6) . . ?
C16 N1 C7 111.75(6) . . ?
C8 N1 C7 114.93(6) . . ?
O2 N2 O3 123.18(7) . . ?
O2 N2 C4 118.60(7) . . ?
O3 N2 C4 118.22(7) . . ?
C2 C1 C6 120.59(7) . . ?
C2 C1 S1 115.94(6) . . ?
C6 C1 S1 123.45(6) . . ?
C3 C2 C1 120.76(7) . . ?
C3 C2 H2 119.6 . . ?
C1 C2 H2 119.6 . . ?
C2 C3 C4 118.07(7) . . ?
C2 C3 H3 121.0 . . ?
C4 C3 H3 121.0 . . ?
C5 C4 C3 122.45(7) . . ?
C5 C4 N2 119.51(7) . . ?
C3 C4 N2 118.04(7) . . ?
C4 C5 C6 119.72(7) . . ?
C4 C5 H5 120.1 . . ?
C6 C5 H5 120.1 . . ?
C5 C6 C1 118.37(7) . . ?
C5 C6 C7 118.91(6) . . ?
C1 C6 C7 122.71(7) . . ?
N1 C7 C6 115.97(6) . . ?
N1 C7 H7A 108.3 . . ?
C6 C7 H7A 108.3 . . ?
N1 C7 H7AB 108.3 . . ?
C6 C7 H7AB 108.3 . . ?
H7A C7 H7AB 107.4 . . ?
N1 C8 C9 110.30(6) . . ?
N1 C8 H8A 109.6 . . ?
C9 C8 H8A 109.6 . . ?
N1 C8 H8AB 109.6 . . ?
C9 C8 H8AB 109.6 . . ?
H8A C8 H8AB 108.1 . . ?
C10 C9 C8 113.06(7) . . ?
C10 C9 H9A 109.0 . . ?
C8 C9 H9A 109.0 . . ?
C10 C9 H9AB 109.0 . . ?
C8 C9 H9AB 109.0 . . ?
H9A C9 H9AB 107.8 . . ?
C15 C10 C11 119.37(7) . . ?
C15 C10 C9 120.26(7) . . ?
C11 C10 C9 120.30(7) . . ?
C12 C11 C10 120.10(7) . . ?
C12 C11 H11 119.9 . . ?
C10 C11 H11 119.9 . . ?
O1 C12 C11 124.95(7) . . ?
O1 C12 C13 114.66(7) . . ?
C11 C12 C13 120.38(7) . . ?
C14 C13 C12 119.49(7) . . ?
C14 C13 H13 120.3 . . ?
C12 C13 H13 120.3 . . ?
C13 C14 C15 120.54(7) . . ?
C13 C14 H14 119.7 . . ?
C15 C14 H14 119.7 . . ?
C10 C15 C14 120.10(7) . . ?
C10 C15 C16 120.41(7) . . ?
C14 C15 C16 119.37(7) . . ?
N1 C16 C15 113.76(6) . . ?
N1 C16 S1 113.00(5) . . ?
C15 C16 S1 102.94(5) . . ?
N1 C16 H16 109.0 . . ?
C15 C16 H16 109.0 . . ?
S1 C16 H16 109.0 . . ?
O1 C17 H17A 109.5 . . ?
O1 C17 H17B 109.5 . . ?
H17A C17 H17B 109.5 . . ?
O1 C17 H17C 109.5 . . ?
H17A C17 H17C 109.5 . . ?
H17B C17 H17C 109.5 . . ?

loop_
_geom_bond_atom_site_label_1
_geom_bond_atom_site_label_2
_geom_bond_distance
_geom_bond_site_symmetry_2
_geom_bond_publ_flag
S1 C1 1.7487(8) . ?
S1 C16 1.8929(8) . ?
O1 C12 1.3658(9) . ?
O1 C17 1.4242(11) . ?
O2 N2 1.2286(10) . ?
O3 N2 1.2323(9) . ?
N1 C16 1.4255(10) . ?
N1 C8 1.4633(11) . ?
N1 C7 1.4633(10) . ?
N2 C4 1.4579(10) . ?
C1 C2 1.4020(11) . ?
C1 C6 1.4061(10) . ?
C2 C3 1.3796(11) . ?
C2 H2 0.9500 . ?
C3 C4 1.3884(11) . ?
C3 H3 0.9500 . ?
C4 C5 1.3872(11) . ?
C5 C6 1.3940(10) . ?
C5 H5 0.9500 . ?
C6 C7 1.5198(11) . ?
C7 H7A 0.9900 . ?
C7 H7AB 0.9900 . ?
C8 C9 1.5270(11) . ?
C8 H8A 0.9900 . ?
C8 H8AB 0.9900 . ?
C9 C10 1.5090(11) . ?
C9 H9A 0.9900 . ?
C9 H9AB 0.9900 . ?
C10 C15 1.3925(11) . ?
C10 C11 1.4007(11) . ?
C11 C12 1.3907(11) . ?
C11 H11 0.9500 . ?
C12 C13 1.3966(11) . ?
C13 C14 1.3829(11) . ?
C13 H13 0.9500 . ?
C14 C15 1.3984(11) . ?
C14 H14 0.9500 . ?
C15 C16 1.4994(10) . ?
C16 H16 1.0000 . ?
C17 H17A 0.9800 . ?
C17 H17B 0.9800 . ?
C17 H17C 0.9800 . ?

loop_
_geom_torsion_atom_site_label_1
_geom_torsion_atom_site_label_2
_geom_torsion_atom_site_label_3
_geom_torsion_atom_site_label_4
_geom_torsion
_geom_torsion_site_symmetry_1
_geom_torsion_site_symmetry_2
_geom_torsion_site_symmetry_3
_geom_torsion_site_symmetry_4
_geom_torsion_publ_flag
C16 S1 C1 C2 175.93(6) . . . . ?
C16 S1 C1 C6 -5.78(7) . . . . ?
C6 C1 C2 C3 1.96(12) . . . . ?
S1 C1 C2 C3 -179.70(6) . . . . ?
C1 C2 C3 C4 -0.12(12) . . . . ?
C2 C3 C4 C5 -1.48(12) . . . . ?
C2 C3 C4 N2 178.57(7) . . . . ?
O2 N2 C4 C5 3.33(11) . . . . ?
O3 N2 C4 C5 -177.44(7) . . . . ?
O2 N2 C4 C3 -176.72(8) . . . . ?
O3 N2 C4 C3 2.51(11) . . . . ?
C3 C4 C5 C6 1.22(12) . . . . ?
N2 C4 C5 C6 -178.83(7) . . . . ?
C4 C5 C6 C1 0.64(11) . . . . ?
C4 C5 C6 C7 179.41(7) . . . . ?
C2 C1 C6 C5 -2.19(11) . . . . ?
S1 C1 C6 C5 179.60(6) . . . . ?
C2 C1 C6 C7 179.09(7) . . . . ?
S1 C1 C6 C7 0.88(11) . . . . ?
C16 N1 C7 C6 59.47(9) . . . . ?
C8 N1 C7 C6 -71.06(9) . . . . ?
C5 C6 C7 N1 156.10(7) . . . . ?
C1 C6 C7 N1 -25.19(11) . . . . ?
C16 N1 C8 C9 61.95(8) . . . . ?
C7 N1 C8 C9 -168.14(6) . . . . ?
N1 C8 C9 C10 -44.31(9) . . . . ?
C8 C9 C10 C15 18.98(11) . . . . ?
C8 C9 C10 C11 -164.28(7) . . . . ?
C15 C10 C11 C12 0.18(12) . . . . ?
C9 C10 C11 C12 -176.58(7) . . . . ?
C17 O1 C12 C11 11.29(12) . . . . ?
C17 O1 C12 C13 -169.33(8) . . . . ?
C10 C11 C12 O1 -179.95(7) . . . . ?
C10 C11 C12 C13 0.70(12) . . . . ?
O1 C12 C13 C14 179.55(7) . . . . ?
C11 C12 C13 C14 -1.03(12) . . . . ?
C12 C13 C14 C15 0.48(12) . . . . ?
C11 C10 C15 C14 -0.73(11) . . . . ?
C9 C10 C15 C14 176.03(7) . . . . ?
C11 C10 C15 C16 175.27(7) . . . . ?
C9 C10 C15 C16 -7.96(11) . . . . ?
C13 C14 C15 C10 0.40(12) . . . . ?
C13 C14 C15 C16 -175.64(7) . . . . ?
C8 N1 C16 C15 -50.47(9) . . . . ?
C7 N1 C16 C15 178.03(6) . . . . ?
C8 N1 C16 S1 66.44(7) . . . . ?
C7 N1 C16 S1 -65.06(7) . . . . ?
C10 C15 C16 N1 22.98(10) . . . . ?
C14 C15 C16 N1 -160.99(7) . . . . ?
C10 C15 C16 S1 -99.65(7) . . . . ?
C14 C15 C16 S1 76.38(8) . . . . ?
C1 S1 C16 N1 36.96(6) . . . . ?
C1 S1 C16 C15 160.09(5) . . . . ?
